data_7203022
loop_
_publ_author_name
'Almes\%aker, Ann'
'Bourne, Susan A.'
'Ramon, Ga\"elle'
'Scott, Janet L.'
'Strauss, Christopher R.'

_publ_section_title
;
 Coordination chemistry of N,N,4-tris(pyridin-2-ylmethyl)aniline: a
 novel flexible, multimodal ligand
;
_journal_issue 11
_journal_name_full CrystEngComm
_journal_page_first 997
_journal_paper_doi 10.1039/b708465j
_journal_volume 9
_journal_year 2007
_chemical_formula_moiety 'C24 H29 Cu N4 O8.25 S1.25'
_chemical_formula_sum 'C24 H29 Cu N4 O8.25 S1.25'
_chemical_formula_weight 609.13
_chemical_melting_point ?
_space_group_IT_number 2
_symmetry_cell_setting triclinic
_symmetry_space_group_name_Hall '-P 1'
_symmetry_space_group_name_H-M 'P -1'
_atom_sites_solution_hydrogens geom
_atom_sites_solution_primary direct
_atom_sites_solution_secondary difmap
_audit_creation_method SHELXL-97
_cell_angle_alpha 79.7890(10)
_cell_angle_beta 75.9070(10)
_cell_angle_gamma 71.3780(10)
_cell_formula_units_Z 2
_cell_length_a 9.4677(2)
_cell_length_b 10.1790(2)
_cell_length_c 16.2431(4)
_cell_measurement_temperature 123(2)
_cell_measurement_theta_max 32.7
_cell_volume 1430.31(6)
_computing_cell_refinement 'Collect (Nonius (2000)'
_computing_data_collection 'Collect (Nonius (2000)'
_computing_data_reduction 'Collect (Nonius (2000)'
_computing_molecular_graphics 'WebLab ViewerPro (1997)'
_computing_publication_material 'SHELX-97 (Sheldrick, 1997)'
_computing_structure_refinement 'SHELXL-97 (Sheldrick, 1997)'
_computing_structure_solution 'SHELXS-97 (Sheldrick, 1990)'
_diffrn_ambient_temperature 123(2)
_diffrn_measured_fraction_theta_full 0.991
_diffrn_measured_fraction_theta_max 0.991
_diffrn_radiation_monochromator graphite
_diffrn_radiation_source 'fine-focus sealed tube'
_diffrn_radiation_type MoK\a
_diffrn_radiation_wavelength 0.71073
_diffrn_reflns_av_R_equivalents 0.0207
_diffrn_reflns_av_sigmaI/netI 0.0299
_diffrn_reflns_limit_h_max 14
_diffrn_reflns_limit_h_min -14
_diffrn_reflns_limit_k_max 15
_diffrn_reflns_limit_k_min -15
_diffrn_reflns_limit_l_max 24
_diffrn_reflns_limit_l_min -24
_diffrn_reflns_number 22892
_diffrn_reflns_theta_full 32.68
_diffrn_reflns_theta_max 32.68
_diffrn_reflns_theta_min 2.32
_exptl_absorpt_coefficient_mu 0.907
_exptl_absorpt_correction_type none
_exptl_crystal_colour blue
_exptl_crystal_density_diffrn 1.414
_exptl_crystal_density_meas ?
_exptl_crystal_density_method .
_exptl_crystal_description plate
_exptl_crystal_F_000 632
_exptl_crystal_size_max 0.20
_exptl_crystal_size_mid 0.19
_exptl_crystal_size_min 0.16
_refine_diff_density_max 1.660
_refine_diff_density_min -0.503
_refine_diff_density_rms 0.134
_refine_ls_extinction_method none
_refine_ls_goodness_of_fit_ref 1.062
_refine_ls_hydrogen_treatment constr
_refine_ls_matrix_type full
_refine_ls_number_parameters 414
_refine_ls_number_reflns 10429
_refine_ls_number_restraints 11
_refine_ls_restrained_S_all 1.069
_refine_ls_R_factor_all 0.0552
_refine_ls_R_factor_gt 0.0488
_refine_ls_shift/su_max 0.000
_refine_ls_shift/su_mean 0.000
_refine_ls_structure_factor_coef Fsqd
_refine_ls_weighting_details 'calc w=1/[\s^2^(Fo^2^)+(0.0955P)^2^+0.9129P] where P=(Fo^2^+2Fc^2^)/3'
_refine_ls_weighting_scheme calc
_refine_ls_wR_factor_gt 0.1478
_refine_ls_wR_factor_ref 0.1542
_reflns_number_gt 9144
_reflns_number_total 10429
_reflns_threshold_expression >2sigma(I)
_cod_data_source_file b708465j.txt
_cod_data_source_block c:\gaelle~1\articl~2\struct~2\(7)-cu~1\gr4
_cod_depositor_comments
;
The following automatic conversions were performed:
'_symmetry_cell_setting' value 'Triclinic' changed to 'triclinic'
according to '/home/saulius/struct/CIF-dictionaries/cif_core.dic'
dictionary named 'cif_core.dic' version 2.4.1 from 2010-06-29.

Automatic conversion script
Id: cif_fix_enum 1527 2010-12-29 10:47:43Z saulius 

The following automatic conversions were performed:

'_chemical_melting_point' value '-' was changed to '?' - the value is
undefined or not given.

Automatic conversion script
Id: cif_fix_values 1646 2011-03-28 12:23:43Z adriana 
;
_cod_original_cell_volume 1430.32(5)
_cod_original_sg_symbol_H-M P-1
_cod_database_code 7203022

loop_
_symmetry_equiv_pos_as_xyz
'x, y, z'
'-x, -y, -z'

loop_
_atom_site_label
_atom_site_type_symbol
_atom_site_fract_x
_atom_site_fract_y
_atom_site_fract_z
_atom_site_U_iso_or_equiv
_atom_site_adp_type
_atom_site_occupancy
_atom_site_symmetry_multiplicity
_atom_site_calc_flag
_atom_site_refinement_flags
_atom_site_disorder_assembly
_atom_site_disorder_group
Cu1 Cu 0.03390(2) 0.07364(2) 0.073802(13) 0.01481(7) Uani 1 1 d . . .
N1 N 0.21514(17) 0.08741(15) 0.11387(9) 0.0149(2) Uani 1 1 d . . .
C14 C 0.1962(2) 0.26190(18) -0.01025(11) 0.0179(3) Uani 1 1 d . . .
N3 N 0.05730(18) 0.24548(16) -0.00068(10) 0.0176(3) Uani 1 1 d . . .
N2 N 0.05019(18) -0.08950(16) 0.16334(10) 0.0177(3) Uani 1 1 d . . .
C1 C 0.1656(2) 0.16858(17) 0.18747(11) 0.0159(3) Uani 1 1 d . . .
C8 C 0.1896(2) -0.13967(18) 0.18207(11) 0.0180(3) Uani 1 1 d . . .
C7 C 0.3003(2) -0.05994(18) 0.13761(12) 0.0187(3) Uani 1 1 d . . .
H7A H 0.3686 -0.0626 0.1758 0.022 Uiso 1 1 calc R . .
H7B H 0.3635 -0.1030 0.0857 0.022 Uiso 1 1 calc R . .
C18 C -0.0441(2) 0.33724(19) -0.04431(12) 0.0217(3) Uani 1 1 d . . .
H18 H -0.1424 0.3262 -0.0370 0.026 Uiso 1 1 calc R . .
C2 C 0.0118(2) 0.21504(19) 0.22400(12) 0.0198(3) Uani 1 1 d . . .
H2 H -0.0620 0.1987 0.1997 0.024 Uiso 1 1 calc R . .
C13 C 0.3033(2) 0.15296(19) 0.03814(11) 0.0182(3) Uani 1 1 d . . .
H13B H 0.3697 0.0809 0.0007 0.022 Uiso 1 1 calc R . .
H13A H 0.3687 0.1959 0.0570 0.022 Uiso 1 1 calc R . .
C3 C -0.0337(2) 0.2859(2) 0.29653(12) 0.0235(4) Uani 1 1 d . . .
H3 H -0.1389 0.3183 0.3209 0.028 Uiso 1 1 calc R . .
C12 C -0.0560(2) -0.1551(2) 0.20120(12) 0.0222(3) Uani 1 1 d . . .
H12 H -0.1551 -0.1185 0.1887 0.027 Uiso 1 1 calc R . .
C9 C 0.2298(3) -0.2602(2) 0.23693(13) 0.0247(4) Uani 1 1 d . . .
H9 H 0.3298 -0.2951 0.2483 0.030 Uiso 1 1 calc R . .
C11 C -0.0245(3) -0.2745(2) 0.25779(14) 0.0279(4) Uani 1 1 d . . .
H11 H -0.1013 -0.3184 0.2845 0.033 Uiso 1 1 calc R . .
C4 C 0.0719(3) 0.3097(2) 0.33347(12) 0.0244(4) Uani 1 1 d . . .
C17 C -0.0075(3) 0.4476(2) -0.09974(13) 0.0253(4) Uani 1 1 d . . .
H17 H -0.0804 0.5118 -0.1297 0.030 Uiso 1 1 calc R . .
C15 C 0.2399(2) 0.3696(2) -0.06539(13) 0.0235(4) Uani 1 1 d . . .
H15 H 0.3388 0.3791 -0.0718 0.028 Uiso 1 1 calc R . .
C6 C 0.2725(2) 0.1965(2) 0.22201(13) 0.0234(3) Uani 1 1 d . . .
H6 H 0.3773 0.1683 0.1961 0.028 Uiso 1 1 calc R . .
C10 C 0.1207(3) -0.3289(2) 0.27501(14) 0.0292(4) Uani 1 1 d . . .
H10 H 0.1455 -0.4122 0.3124 0.035 Uiso 1 1 calc R . .
C16 C 0.1358(3) 0.4630(2) -0.11082(13) 0.0276(4) Uani 1 1 d . . .
H16 H 0.1630 0.5369 -0.1493 0.033 Uiso 1 1 calc R . .
C5 C 0.2247(3) 0.2661(2) 0.29462(14) 0.0283(4) Uani 1 1 d . . .
H5 H 0.2980 0.2843 0.3183 0.034 Uiso 1 1 calc R . .
C19 C 0.0223(4) 0.3736(2) 0.41726(14) 0.0352(5) Uani 1 1 d . . .
H19B H 0.1069 0.4004 0.4287 0.042 Uiso 1 1 calc R . .
H19A H -0.0648 0.4584 0.4140 0.042 Uiso 1 1 calc R . .
C20 C -0.0231(4) 0.2683(2) 0.48837(14) 0.0365(6) Uani 1 1 d . . .
N4 N -0.1682(4) 0.2683(3) 0.51001(15) 0.0508(7) Uani 1 1 d . . .
H4N H -0.2371 0.3342 0.4863 0.075 Uiso 0.50 1 calc PR . .
C21 C 0.0833(4) 0.1685(3) 0.52697(17) 0.0463(7) Uani 1 1 d . . .
H21 H 0.1864 0.1697 0.5130 0.056 Uiso 1 1 calc R . .
C24 C -0.2110(5) 0.1674(4) 0.56850(19) 0.0569(9) Uani 1 1 d . . .
H24 H -0.3147 0.1683 0.5830 0.068 Uiso 1 1 calc R . .
C23 C -0.1065(6) 0.0652(3) 0.60639(17) 0.0583(11) Uani 1 1 d . . .
H23 H -0.1364 -0.0060 0.6465 0.070 Uiso 1 1 calc R . .
C22 C 0.0407(5) 0.0663(3) 0.58624(19) 0.0565(10) Uani 1 1 d . . .
H22 H 0.1145 -0.0035 0.6130 0.068 Uiso 1 1 calc R . .
O1A O -0.14564(14) 0.06675(14) 0.03727(9) 0.0191(2) Uani 1 1 d . . .
O3A O -0.27642(19) 0.2021(2) 0.15447(12) 0.0348(4) Uani 1 1 d . . .
O2A O -0.38241(18) 0.24468(17) 0.02693(11) 0.0288(3) Uani 1 1 d . . .
O4A O -0.38179(17) 0.03431(18) 0.12102(11) 0.0279(3) Uani 1 1 d . . .
O1 O 0.5399(4) -0.1010(4) 0.2853(2) 0.0609(10) Uani 0.72 1 d P . .
O2 O 0.5385(4) -0.5533(3) 0.2240(3) 0.0621(9) Uani 0.76 1 d P . .
O5 O -0.4032(5) 0.5012(4) -0.0816(4) 0.0572(12) Uani 0.55 1 d P . .
O4B O -0.6481(9) 0.4853(11) 0.5319(4) 0.051(3) Uani 0.25 1 d PD . .
O3B O -0.6111(10) 0.4618(10) 0.3853(5) 0.058(3) Uani 0.25 1 d PD . .
O1B O -0.3989(8) 0.4574(13) 0.4519(8) 0.083(5) Uani 0.25 1 d PD . .
O2B O -0.5191(19) 0.2663(10) 0.4722(11) 0.112(6) Uani 0.25 1 d PD . .
S1A S -0.30257(5) 0.13987(5) 0.08653(3) 0.02002(10) Uani 1 1 d . . .
S1B S -0.5515(4) 0.4151(3) 0.4565(2) 0.0456(6) Uani 0.25 1 d P . .
O3 O 0.3567(13) -0.0951(11) 0.6718(7) 0.059(3) Uani 0.24 1 d P . .
O6 O -0.4521(19) 0.029(3) 0.4214(7) 0.123(8) Uani 0.23 1 d P . .
O4 O -0.3476(4) -0.3843(4) 0.3031(2) 0.0580(8) Uani 0.76 1 d P . .

loop_
_atom_site_aniso_label
_atom_site_aniso_U_11
_atom_site_aniso_U_22
_atom_site_aniso_U_33
_atom_site_aniso_U_23
_atom_site_aniso_U_13
_atom_site_aniso_U_12
Cu1 0.01274(11) 0.01517(10) 0.01629(11) -0.00073(7) -0.00273(7) -0.00437(7)
N1 0.0135(6) 0.0151(6) 0.0143(6) -0.0012(5) -0.0003(5) -0.0040(5)
C14 0.0207(8) 0.0173(7) 0.0155(7) -0.0023(5) -0.0014(6) -0.0065(6)
N3 0.0186(7) 0.0154(6) 0.0184(6) -0.0012(5) -0.0041(5) -0.0045(5)
N2 0.0186(7) 0.0169(6) 0.0174(6) -0.0008(5) -0.0018(5) -0.0069(5)
C1 0.0167(7) 0.0159(6) 0.0139(6) -0.0003(5) -0.0008(5) -0.0055(5)
C8 0.0200(8) 0.0152(7) 0.0174(7) -0.0020(5) -0.0025(6) -0.0038(6)
C7 0.0145(7) 0.0165(7) 0.0230(8) -0.0002(6) -0.0045(6) -0.0021(6)
C18 0.0255(9) 0.0162(7) 0.0221(8) -0.0023(6) -0.0089(7) -0.0012(6)
C2 0.0177(8) 0.0209(8) 0.0173(7) -0.0008(6) -0.0012(6) -0.0031(6)
C13 0.0147(7) 0.0227(8) 0.0157(7) -0.0003(6) 0.0002(5) -0.0065(6)
C3 0.0246(9) 0.0216(8) 0.0177(8) -0.0024(6) 0.0032(6) -0.0030(7)
C12 0.0239(9) 0.0231(8) 0.0208(8) -0.0017(6) 0.0000(7) -0.0118(7)
C9 0.0295(10) 0.0173(7) 0.0256(9) 0.0014(6) -0.0078(7) -0.0048(7)
C11 0.0386(11) 0.0242(9) 0.0235(9) -0.0002(7) -0.0014(8) -0.0177(8)
C4 0.0357(10) 0.0186(8) 0.0168(8) -0.0021(6) 0.0005(7) -0.0088(7)
C17 0.0363(11) 0.0168(7) 0.0210(8) -0.0001(6) -0.0098(7) -0.0032(7)
C15 0.0280(9) 0.0214(8) 0.0199(8) 0.0009(6) -0.0009(7) -0.0103(7)
C6 0.0202(8) 0.0298(9) 0.0227(8) -0.0097(7) -0.0004(6) -0.0100(7)
C10 0.0437(12) 0.0188(8) 0.0253(9) 0.0030(7) -0.0077(9) -0.0117(8)
C16 0.0400(12) 0.0199(8) 0.0213(8) 0.0035(7) -0.0051(8) -0.0103(8)
C5 0.0315(10) 0.0330(10) 0.0255(9) -0.0101(8) -0.0039(8) -0.0138(8)
C19 0.0584(16) 0.0242(9) 0.0197(9) -0.0063(7) 0.0041(9) -0.0141(10)
C20 0.0632(17) 0.0235(9) 0.0156(8) -0.0051(7) 0.0025(9) -0.0089(10)
N4 0.0664(18) 0.0447(13) 0.0260(10) -0.0021(9) 0.0068(11) -0.0078(12)
C21 0.068(2) 0.0397(14) 0.0262(11) -0.0106(10) -0.0067(12) -0.0066(13)
C24 0.081(3) 0.0549(18) 0.0270(12) -0.0052(12) 0.0084(14) -0.0236(18)
C23 0.115(3) 0.0345(13) 0.0201(11) -0.0027(9) -0.0018(15) -0.0238(17)
C22 0.100(3) 0.0338(14) 0.0265(12) -0.0066(10) -0.0138(15) -0.0038(16)
O1A 0.0104(5) 0.0226(6) 0.0231(6) -0.0079(5) -0.0008(4) -0.0023(4)
O3A 0.0188(7) 0.0477(10) 0.0398(9) -0.0282(8) -0.0050(6) -0.0006(6)
O2A 0.0191(7) 0.0266(7) 0.0374(8) -0.0039(6) -0.0087(6) 0.0005(5)
O4A 0.0164(6) 0.0356(8) 0.0298(7) -0.0035(6) 0.0023(5) -0.0100(6)
O1 0.0396(16) 0.081(2) 0.0514(18) 0.0301(17) -0.0085(13) -0.0233(16)
O2 0.0505(18) 0.0416(16) 0.087(3) -0.0282(16) -0.0026(17) 0.0002(13)
O5 0.043(2) 0.0269(16) 0.089(3) -0.0069(19) -0.008(2) 0.0031(15)
O4B 0.032(4) 0.084(7) 0.013(3) 0.006(3) 0.001(3) 0.007(4)
O3B 0.043(5) 0.082(7) 0.060(6) -0.049(5) -0.021(4) -0.004(4)
O1B 0.019(4) 0.113(11) 0.079(8) 0.064(8) -0.014(4) -0.005(5)
O2B 0.133(15) 0.045(6) 0.155(16) 0.027(8) -0.040(12) -0.034(8)
S1A 0.01086(17) 0.0244(2) 0.0240(2) -0.00883(16) -0.00177(14) -0.00207(15)
S1B 0.0376(14) 0.0487(15) 0.0447(15) 0.0030(12) -0.0080(11) -0.0092(12)
O3 0.058(6) 0.051(5) 0.051(5) -0.004(4) -0.017(5) 0.013(5)
O6 0.078(10) 0.25(2) 0.016(4) -0.023(8) -0.012(5) -0.009(12)
O4 0.060(2) 0.0580(19) 0.0524(18) -0.0097(15) -0.0001(15) -0.0191(16)

loop_
_atom_type_symbol
_atom_type_description
_atom_type_scat_dispersion_real
_atom_type_scat_dispersion_imag
_atom_type_scat_source
C C 0.0033 0.0016 'International Tables Vol C Tables 4.2.6.8 and 6.1.1.4'
H H 0.0000 0.0000 'International Tables Vol C Tables 4.2.6.8 and 6.1.1.4'
N N 0.0061 0.0033 'International Tables Vol C Tables 4.2.6.8 and 6.1.1.4'
O O 0.0106 0.0060 'International Tables Vol C Tables 4.2.6.8 and 6.1.1.4'
S S 0.1246 0.1234 'International Tables Vol C Tables 4.2.6.8 and 6.1.1.4'
Cu Cu 0.3201 1.2651 'International Tables Vol C Tables 4.2.6.8 and 6.1.1.4'

loop_
_geom_angle_atom_site_label_1
_geom_angle_atom_site_label_2
_geom_angle_atom_site_label_3
_geom_angle
_geom_angle_site_symmetry_1
_geom_angle_site_symmetry_3
_geom_angle_publ_flag
O1A Cu1 N3 96.45(6) . . ?
O1A Cu1 N2 98.51(6) . . ?
N3 Cu1 N2 164.66(7) . . ?
O1A Cu1 N1 177.81(6) . . ?
N3 Cu1 N1 82.76(6) . . ?
N2 Cu1 N1 82.17(6) . . ?
O1A Cu1 O1A 78.73(5) . 2 ?
N3 Cu1 O1A 93.16(6) . 2 ?
N2 Cu1 O1A 93.07(6) . 2 ?
N1 Cu1 O1A 103.33(5) . 2 ?
C1 N1 C13 112.72(13) . . ?
C1 N1 C7 111.12(14) . . ?
C13 N1 C7 111.66(14) . . ?
C1 N1 Cu1 111.03(11) . . ?
C13 N1 Cu1 105.21(10) . . ?
C7 N1 Cu1 104.64(10) . . ?
N3 C14 C15 121.90(17) . . ?
N3 C14 C13 115.96(15) . . ?
C15 C14 C13 122.06(17) . . ?
C14 N3 C18 119.41(16) . . ?
C14 N3 Cu1 112.86(12) . . ?
C18 N3 Cu1 127.59(13) . . ?
C8 N2 C12 119.26(16) . . ?
C8 N2 Cu1 112.50(12) . . ?
C12 N2 Cu1 128.14(14) . . ?
C6 C1 C2 119.77(17) . . ?
C6 C1 N1 120.18(16) . . ?
C2 C1 N1 120.03(15) . . ?
N2 C8 C9 122.03(17) . . ?
N2 C8 C7 115.76(15) . . ?
C9 C8 C7 122.17(17) . . ?
N1 C7 C8 109.32(14) . . ?
N3 C18 C17 121.34(19) . . ?
C1 C2 C3 119.65(18) . . ?
N1 C13 C14 109.63(14) . . ?
C4 C3 C2 121.14(19) . . ?
N2 C12 C11 121.7(2) . . ?
C8 C9 C10 118.6(2) . . ?
C12 C11 C10 119.07(19) . . ?
C3 C4 C5 118.35(18) . . ?
C3 C4 C19 120.5(2) . . ?
C5 C4 C19 121.0(2) . . ?
C16 C17 C18 119.29(19) . . ?
C16 C15 C14 118.48(19) . . ?
C5 C6 C1 119.50(19) . . ?
C11 C10 C9 119.27(19) . . ?
C17 C16 C15 119.57(18) . . ?
C6 C5 C4 121.5(2) . . ?
C20 C19 C4 109.05(18) . . ?
N4 C20 C21 119.8(3) . . ?
N4 C20 C19 119.0(3) . . ?
C21 C20 C19 121.1(3) . . ?
C20 N4 C24 120.6(3) . . ?
C20 C21 C22 119.8(4) . . ?
N4 C24 C23 120.6(4) . . ?
C22 C23 C24 119.1(3) . . ?
C23 C22 C21 120.0(3) . . ?
S1A O1A Cu1 118.48(8) . . ?
S1A O1A Cu1 140.16(8) . 2 ?
Cu1 O1A Cu1 101.27(5) . 2 ?
O1B O4B S1B 110.9(12) 2_466 . ?
O4B O1B S1B 148.9(14) 2_466 . ?
O4B O1B S1B 43.3(9) 2_466 2_466 ?
S1B O1B S1B 106.6(6) . 2_466 ?
O4A S1A O2A 110.79(10) . . ?
O4A S1A O3A 111.89(11) . . ?
O2A S1A O3A 112.23(11) . . ?
O4A S1A O1A 107.44(9) . . ?
O2A S1A O1A 107.91(9) . . ?
O3A S1A O1A 106.29(9) . . ?
O3B S1B O2B 109.8(7) . . ?
O3B S1B O4B 112.9(5) . . ?
O2B S1B O4B 112.1(8) . . ?
O3B S1B O1B 113.5(6) . . ?
O2B S1B O1B 109.2(7) . . ?
O4B S1B O1B 98.9(6) . . ?
O3B S1B O1B 119.8(5) . 2_466 ?
O2B S1B O1B 124.4(8) . 2_466 ?
O4B S1B O1B 25.8(5) . 2_466 ?
O1B S1B O1B 73.4(6) . 2_466 ?

loop_
_geom_bond_atom_site_label_1
_geom_bond_atom_site_label_2
_geom_bond_distance
_geom_bond_site_symmetry_2
_geom_bond_publ_flag
Cu1 O1A 1.9566(13) . ?
Cu1 N3 1.9846(15) . ?
Cu1 N2 1.9965(15) . ?
Cu1 N1 2.0292(15) . ?
Cu1 O1A 2.3314(13) 2 ?
N1 C1 1.470(2) . ?
N1 C13 1.490(2) . ?
N1 C7 1.491(2) . ?
C14 N3 1.347(2) . ?
C14 C15 1.392(2) . ?
C14 C13 1.496(3) . ?
N3 C18 1.349(2) . ?
N2 C8 1.344(2) . ?
N2 C12 1.348(2) . ?
C1 C6 1.392(3) . ?
C1 C2 1.391(2) . ?
C8 C9 1.387(3) . ?
C8 C7 1.499(2) . ?
C18 C17 1.389(3) . ?
C2 C3 1.396(3) . ?
C3 C4 1.384(3) . ?
C12 C11 1.384(3) . ?
C9 C10 1.391(3) . ?
C11 C10 1.386(4) . ?
C4 C5 1.390(3) . ?
C4 C19 1.518(3) . ?
C17 C16 1.380(3) . ?
C15 C16 1.388(3) . ?
C6 C5 1.389(3) . ?
C19 C20 1.510(3) . ?
C20 N4 1.333(4) . ?
C20 C21 1.367(4) . ?
N4 C24 1.362(4) . ?
C21 C22 1.377(5) . ?
C24 C23 1.361(6) . ?
C23 C22 1.355(6) . ?
O1A S1A 1.5257(14) . ?
O1A Cu1 2.3314(13) 2 ?
O3A S1A 1.4701(16) . ?
O2A S1A 1.4567(17) . ?
O4A S1A 1.4586(16) . ?
O4B O1B 0.940(15) 2_466 ?
O4B S1B 1.482(8) . ?
O3B S1B 1.354(8) . ?
O1B O4B 0.940(15) 2_466 ?
O1B S1B 1.616(10) . ?
O1B S1B 2.018(16) 2_466 ?
O2B S1B 1.434(10) . ?
S1B O1B 2.018(16) 2_466 ?
O3 O6 1.71(2) 2_556 ?
O6 O3 1.71(2) 2_556 ?
